data_4001933
loop_
_publ_author_name
'Xie, Weiwei'
'Miller, Gordon J.'

_publ_section_title
;
 New Co--Pd--Zn \g-Brasses with Dilute Ferrimagnetism and
 Co2Zn11Revisited: Establishing the Synergism between Theory and
 Experiment
;
_journal_issue 8
_journal_name_full 'Chemistry of Materials'
_journal_page_first 2624
_journal_paper_doi 10.1021/cm500078w
_journal_volume 26
_journal_year 2014
_chemical_formula_sum 'Co2.5 Pd2.5 Zn8'
_chemical_formula_weight 935.57
_chemical_name_systematic
; 
 ? 
;
_space_group_IT_number 217
_symmetry_cell_setting cubic
_symmetry_space_group_name_Hall 'I -4 2 3'
_symmetry_space_group_name_H-M 'I -4 3 m'
_atom_sites_solution_hydrogens none
_atom_sites_solution_primary direct
_atom_sites_solution_secondary difmap
_audit_creation_method SHELXL-97
_cell_angle_alpha 90.00
_cell_angle_beta 90.00
_cell_angle_gamma 90.00
_cell_formula_units_Z 4
_cell_length_a 9.0780(10)
_cell_length_b 9.0780(10)
_cell_length_c 9.0780(10)
_cell_measurement_temperature 293(2)
_cell_measurement_theta_max 28.23
_cell_measurement_theta_min 3.17
_cell_volume 748.12(14)
_computing_cell_refinement 'Bruker SAINT'
_computing_data_collection 'Bruker APEX2'
_computing_data_reduction 'Bruker SAINT, SADABS and XPREP'
_computing_molecular_graphics 'Bruker SHELXTL'
_computing_publication_material 'Bruker SHELXTL'
_computing_structure_refinement 'SHELXL-97 (Sheldrick, 1997)'
_computing_structure_solution 'SHELXS-97 (Sheldrick, 1990)'
_diffrn_ambient_temperature 293(2)
_diffrn_measured_fraction_theta_full 0.992
_diffrn_measured_fraction_theta_max 0.992
_diffrn_measurement_device_type 'Bruker APEX-II CCD'
_diffrn_measurement_method '\w scans'
_diffrn_radiation_monochromator graphite
_diffrn_radiation_source 'fine-focus sealed tube'
_diffrn_radiation_type MoK\a
_diffrn_radiation_wavelength 0.71073
_diffrn_reflns_av_R_equivalents 0.0351
_diffrn_reflns_av_sigmaI/netI 0.0175
_diffrn_reflns_limit_h_max 11
_diffrn_reflns_limit_h_min -12
_diffrn_reflns_limit_k_max 10
_diffrn_reflns_limit_k_min -12
_diffrn_reflns_limit_l_max 11
_diffrn_reflns_limit_l_min -9
_diffrn_reflns_number 2356
_diffrn_reflns_theta_full 28.23
_diffrn_reflns_theta_max 28.23
_diffrn_reflns_theta_min 3.17
_diffrn_standards_number 0
_exptl_absorpt_coefficient_mu 36.251
_exptl_absorpt_correction_T_max 0.7457
_exptl_absorpt_correction_T_min 0.3105
_exptl_absorpt_correction_type multi-scan
_exptl_crystal_colour Metallic
_exptl_crystal_density_diffrn 8.306
_exptl_crystal_density_meas ?
_exptl_crystal_density_method 'not measured'
_exptl_crystal_description irregular
_exptl_crystal_F_000 1689
_exptl_crystal_size_max 0.070
_exptl_crystal_size_mid 0.050
_exptl_crystal_size_min 0.035
_refine_diff_density_max 0.426
_refine_diff_density_min -0.584
_refine_diff_density_rms 0.121
_refine_ls_abs_structure_details 'Flack H D (1983), Acta Cryst. A39, 876-881'
_refine_ls_abs_structure_Flack 0.05(4)
_refine_ls_extinction_coef 0.0048(3)
_refine_ls_extinction_expression Fc^*^=kFc[1+0.001xFc^2^\l^3^/sin(2\q)]^-1/4^
_refine_ls_extinction_method SHELXL
_refine_ls_goodness_of_fit_ref 1.108
_refine_ls_hydrogen_treatment none
_refine_ls_matrix_type full
_refine_ls_number_parameters 21
_refine_ls_number_reflns 198
_refine_ls_number_restraints 0
_refine_ls_restrained_S_all 1.108
_refine_ls_R_factor_all 0.0152
_refine_ls_R_factor_gt 0.0152
_refine_ls_shift/su_max 0.000
_refine_ls_shift/su_mean 0.000
_refine_ls_structure_factor_coef Fsqd
_refine_ls_weighting_details 'calc w=1/[\s^2^(Fo^2^)+(0.0217P)^2^+3.3707P] where P=(Fo^2^+2Fc^2^)/3'
_refine_ls_weighting_scheme calc
_refine_ls_wR_factor_gt 0.0405
_refine_ls_wR_factor_ref 0.0405
_reflns_number_gt 197
_reflns_number_total 198
_reflns_threshold_expression >2sigma(I)
_cod_data_source_file cm500078w_si_003.cif
_cod_data_source_block wei0136a
_cod_depositor_comments
;
The following automatic conversions were performed:

'_symmetry_cell_setting' value 'Cubic' changed to 'cubic' according
to
/usr/data/users/saulius/automatic-downloads/rss-feeds/ACS/lib/dictionaries/cif_core.dic
dictionary named 'cif_core.dic' version 2.4.2 from 2011-04-26.

Automatic conversion script
Id: cif_fix_values 2281 2013-09-26 08:29:07Z andrius 

 Adding full bibliography for 4001928--4001933.cif.

The following automatic conversions were performed:

'_exptl_crystal_density_meas' value 'None' was changed to '?' - the
value is perceived as not measured.

Automatic conversion script
Id: cif_fix_values 3008 2015-01-20 13:52:24Z robertas 
;
_cod_original_sg_symbol_H-M I-43m
_cod_original_formula_sum 'Co2.50 Pd2.50 Zn8'
_cod_database_code 4001933

loop_
_symmetry_equiv_pos_as_xyz
'x, y, z'
'-x, -y, z'
'-x, y, -z'
'x, -y, -z'
'z, x, y'
'z, -x, -y'
'-z, -x, y'
'-z, x, -y'
'y, z, x'
'-y, z, -x'
'y, -z, -x'
'-y, -z, x'
'y, x, z'
'-y, -x, z'
'y, -x, -z'
'-y, x, -z'
'x, z, y'
'-x, z, -y'
'-x, -z, y'
'x, -z, -y'
'z, y, x'
'z, -y, -x'
'-z, y, -x'
'-z, -y, x'
'x+1/2, y+1/2, z+1/2'
'-x+1/2, -y+1/2, z+1/2'
'-x+1/2, y+1/2, -z+1/2'
'x+1/2, -y+1/2, -z+1/2'
'z+1/2, x+1/2, y+1/2'
'z+1/2, -x+1/2, -y+1/2'
'-z+1/2, -x+1/2, y+1/2'
'-z+1/2, x+1/2, -y+1/2'
'y+1/2, z+1/2, x+1/2'
'-y+1/2, z+1/2, -x+1/2'
'y+1/2, -z+1/2, -x+1/2'
'-y+1/2, -z+1/2, x+1/2'
'y+1/2, x+1/2, z+1/2'
'-y+1/2, -x+1/2, z+1/2'
'y+1/2, -x+1/2, -z+1/2'
'-y+1/2, x+1/2, -z+1/2'
'x+1/2, z+1/2, y+1/2'
'-x+1/2, z+1/2, -y+1/2'
'-x+1/2, -z+1/2, y+1/2'
'x+1/2, -z+1/2, -y+1/2'
'z+1/2, y+1/2, x+1/2'
'z+1/2, -y+1/2, -x+1/2'
'-z+1/2, y+1/2, -x+1/2'
'-z+1/2, -y+1/2, x+1/2'

loop_
_atom_site_label
_atom_site_type_symbol
_atom_site_fract_x
_atom_site_fract_y
_atom_site_fract_z
_atom_site_U_iso_or_equiv
_atom_site_adp_type
_atom_site_occupancy
_atom_site_symmetry_multiplicity
_atom_site_calc_flag
_atom_site_refinement_flags
Pd1 Pd 0.17348(5) 0.17348(5) 0.82652(5) 0.0095(3) Uani 0.747(9) 6 d SP
Co1 Co 0.17348(5) 0.17348(5) 0.82652(5) 0.0095(3) Uani 0.253(9) 6 d SP
Pd2 Pd 0.0000 0.0000 0.64269(9) 0.0114(4) Uani 0.332(9) 4 d SP
Co2 Co 0.0000 0.0000 0.64269(9) 0.0114(4) Uani 0.668(9) 4 d SP
Zn3 Zn 0.10750(8) 0.10750(8) 1.10750(8) 0.0152(3) Uani 1 6 d S
Zn4 Zn 0.46000(9) 0.19021(6) 0.80979(6) 0.0166(3) Uani 1 2 d S

loop_
_atom_site_aniso_label
_atom_site_aniso_U_11
_atom_site_aniso_U_22
_atom_site_aniso_U_33
_atom_site_aniso_U_23
_atom_site_aniso_U_13
_atom_site_aniso_U_12
Pd1 0.0095(3) 0.0095(3) 0.0095(3) -0.0009(2) -0.0009(2) 0.0009(2)
Co1 0.0095(3) 0.0095(3) 0.0095(3) -0.0009(2) -0.0009(2) 0.0009(2)
Pd2 0.0123(4) 0.0123(4) 0.0096(5) 0.000 0.000 -0.0031(4)
Co2 0.0123(4) 0.0123(4) 0.0096(5) 0.000 0.000 -0.0031(4)
Zn3 0.0152(3) 0.0152(3) 0.0152(3) 0.0047(3) 0.0047(3) 0.0047(3)
Zn4 0.0141(4) 0.0178(3) 0.0178(3) 0.0011(3) 0.0046(2) -0.0046(2)

loop_
_atom_type_symbol
_atom_type_description
_atom_type_scat_dispersion_real
_atom_type_scat_dispersion_imag
_atom_type_scat_source
Co Co 0.3494 0.9721 'International Tables Vol C Tables 4.2.6.8 and 6.1.1.4'
Zn Zn 0.2839 1.4301 'International Tables Vol C Tables 4.2.6.8 and 6.1.1.4'
Pd Pd -0.9988 1.0072 'International Tables Vol C Tables 4.2.6.8 and 6.1.1.4'

loop_
_geom_angle_atom_site_label_1
_geom_angle_atom_site_label_2
_geom_angle_atom_site_label_3
_geom_angle
_geom_angle_site_symmetry_1
_geom_angle_site_symmetry_3
Zn4 Pd1 Zn4 83.14(3) 8_656 .
Zn4 Pd1 Zn4 83.14(3) 8_656 11_566
Zn4 Pd1 Zn4 83.14(3) . 11_566
Zn4 Pd1 Zn4 62.827(19) 8_656 34_546
Zn4 Pd1 Zn4 62.827(19) . 34_546
Zn4 Pd1 Zn4 133.20(3) 11_566 34_546
Zn4 Pd1 Zn4 133.20(3) 8_656 29_445
Zn4 Pd1 Zn4 62.828(19) . 29_445
Zn4 Pd1 Zn4 62.828(19) 11_566 29_445
Zn4 Pd1 Zn4 118.611(11) 34_546 29_445
Zn4 Pd1 Zn4 62.828(19) 8_656 28_456
Zn4 Pd1 Zn4 133.20(3) . 28_456
Zn4 Pd1 Zn4 62.828(19) 11_566 28_456
Zn4 Pd1 Zn4 118.611(10) 34_546 28_456
Zn4 Pd1 Zn4 118.612(10) 29_445 28_456
Zn4 Pd1 Zn3 166.35(4) 8_656 4_557
Zn4 Pd1 Zn3 106.88(3) . 4_557
Zn4 Pd1 Zn3 106.88(3) 11_566 4_557
Zn4 Pd1 Zn3 112.95(3) 34_546 4_557
Zn4 Pd1 Zn3 60.45(3) 29_445 4_557
Zn4 Pd1 Zn3 112.95(3) 28_456 4_557
Zn4 Pd1 Zn3 106.88(3) 8_656 3_557
Zn4 Pd1 Zn3 166.35(4) . 3_557
Zn4 Pd1 Zn3 106.88(3) 11_566 3_557
Zn4 Pd1 Zn3 112.95(3) 34_546 3_557
Zn4 Pd1 Zn3 112.95(3) 29_445 3_557
Zn4 Pd1 Zn3 60.45(3) 28_456 3_557
Zn3 Pd1 Zn3 61.79(4) 4_557 3_557
Zn4 Pd1 Zn3 106.88(3) 8_656 .
Zn4 Pd1 Zn3 106.88(3) . .
Zn4 Pd1 Zn3 166.35(4) 11_566 .
Zn4 Pd1 Zn3 60.45(3) 34_546 .
Zn4 Pd1 Zn3 112.95(3) 29_445 .
Zn4 Pd1 Zn3 112.95(3) 28_456 .
Zn3 Pd1 Zn3 61.79(4) 4_557 .
Zn3 Pd1 Zn3 61.79(4) 3_557 .
Zn4 Pd1 Pd2 124.193(12) 8_656 .
Zn4 Pd1 Pd2 124.193(12) . .
Zn4 Pd1 Pd2 57.88(2) 11_566 .
Zn4 Pd1 Pd2 168.93(4) 34_546 .
Zn4 Pd1 Pd2 64.151(10) 29_445 .
Zn4 Pd1 Pd2 64.151(10) 28_456 .
Zn3 Pd1 Pd2 58.029(16) 4_557 .
Zn3 Pd1 Pd2 58.029(16) 3_557 .
Zn3 Pd1 Pd2 108.48(3) . .
Zn4 Pd1 Co2 57.88(2) 8_656 11_566
Zn4 Pd1 Co2 124.193(12) . 11_566
Zn4 Pd1 Co2 124.193(12) 11_566 11_566
Zn4 Pd1 Co2 64.152(10) 34_546 11_566
Zn4 Pd1 Co2 168.93(4) 29_445 11_566
Zn4 Pd1 Co2 64.151(10) 28_456 11_566
Zn3 Pd1 Co2 108.47(3) 4_557 11_566
Zn3 Pd1 Co2 58.028(16) 3_557 11_566
Zn3 Pd1 Co2 58.028(16) . 11_566
Pd2 Pd1 Co2 111.005(18) . 11_566
Co2 Pd2 Pd2 0.0 3_556 3_556
Co2 Pd2 Zn4 69.11(3) 3_556 10_546
Pd2 Pd2 Zn4 69.11(3) 3_556 10_546
Co2 Pd2 Zn4 69.11(3) 3_556 11_566
Pd2 Pd2 Zn4 69.11(3) 3_556 11_566
Zn4 Pd2 Zn4 138.21(5) 10_546 11_566
Co2 Pd2 Zn3 148.68(3) 3_556 4_557
Pd2 Pd2 Zn3 148.68(3) 3_556 4_557
Zn4 Pd2 Zn3 107.74(2) 10_546 4_557
Zn4 Pd2 Zn3 107.74(2) 11_566 4_557
Co2 Pd2 Zn3 148.68(3) 3_556 3_557
Pd2 Pd2 Zn3 148.68(3) 3_556 3_557
Zn4 Pd2 Zn3 107.74(2) 10_546 3_557
Zn4 Pd2 Zn3 107.74(2) 11_566 3_557
Zn3 Pd2 Zn3 62.64(6) 4_557 3_557
Co2 Pd2 Pd1 126.845(19) 3_556 .
Pd2 Pd2 Pd1 126.845(19) 3_556 .
Zn4 Pd2 Pd1 164.05(4) 10_546 .
Zn4 Pd2 Pd1 57.74(3) 11_566 .
Zn3 Pd2 Pd1 59.19(2) 4_557 .
Zn3 Pd2 Pd1 59.19(2) 3_557 .
Co2 Pd2 Co1 126.846(19) 3_556 2
Pd2 Pd2 Co1 126.846(19) 3_556 2
Zn4 Pd2 Co1 57.74(3) 10_546 2
Zn4 Pd2 Co1 164.05(4) 11_566 2
Zn3 Pd2 Co1 59.19(2) 4_557 2
Zn3 Pd2 Co1 59.19(2) 3_557 2
Pd1 Pd2 Co1 106.31(4) . 2
Co2 Pd2 Pd1 126.846(19) 3_556 2
Pd2 Pd2 Pd1 126.846(19) 3_556 2
Zn4 Pd2 Pd1 57.74(3) 10_546 2
Zn4 Pd2 Pd1 164.05(4) 11_566 2
Zn3 Pd2 Pd1 59.19(2) 4_557 2
Zn3 Pd2 Pd1 59.19(2) 3_557 2
Pd1 Pd2 Pd1 106.31(4) . 2
Co1 Pd2 Pd1 0.00(3) 2 2
Co2 Pd2 Zn4 98.65(2) 3_556 28_456
Pd2 Pd2 Zn4 98.65(2) 3_556 28_456
Zn4 Pd2 Zn4 128.151(16) 10_546 28_456
Zn4 Pd2 Zn4 59.308(10) 11_566 28_456
Zn3 Pd2 Zn4 106.17(4) 4_557 28_456
Zn3 Pd2 Zn4 57.62(3) 3_557 28_456
Pd1 Pd2 Zn4 55.013(15) . 28_456
Co1 Pd2 Zn4 113.14(3) 2 28_456
Pd1 Pd2 Zn4 113.14(3) 2 28_456
Co2 Pd2 Zn4 98.65(2) 3_556 29_445
Pd2 Pd2 Zn4 98.65(2) 3_556 29_445
Zn4 Pd2 Zn4 128.151(16) 10_546 29_445
Zn4 Pd2 Zn4 59.308(10) 11_566 29_445
Zn3 Pd2 Zn4 57.62(3) 4_557 29_445
Zn3 Pd2 Zn4 106.17(4) 3_557 29_445
Pd1 Pd2 Zn4 55.013(15) . 29_445
Co1 Pd2 Zn4 113.14(3) 2 29_445
Pd1 Pd2 Zn4 113.14(3) 2 29_445
Zn4 Pd2 Zn4 103.04(3) 28_456 29_445
Co2 Zn3 Co2 119.533(7) 11_566 7_656
Co2 Zn3 Pd2 0.0 11_566 11_566
Co2 Zn3 Pd2 119.533(7) 7_656 11_566
Co2 Zn3 Pd2 119.533(7) 11_566 7_656
Co2 Zn3 Pd2 0.0 7_656 7_656
Pd2 Zn3 Pd2 119.533(7) 11_566 7_656
Co2 Zn3 Co2 119.532(7) 11_566 3_557
Co2 Zn3 Co2 119.532(7) 7_656 3_557
Pd2 Zn3 Co2 119.532(7) 11_566 3_557
Pd2 Zn3 Co2 119.532(7) 7_656 3_557
Co2 Zn3 Pd2 119.532(7) 11_566 3_557
Co2 Zn3 Pd2 119.532(7) 7_656 3_557
Pd2 Zn3 Pd2 119.532(7) 11_566 3_557
Pd2 Zn3 Pd2 119.532(7) 7_656 3_557
Co2 Zn3 Pd2 0.0 3_557 3_557
Co2 Zn3 Zn4 134.60(5) 11_566 30_456
Co2 Zn3 Zn4 65.208(16) 7_656 30_456
Pd2 Zn3 Zn4 134.60(5) 11_566 30_456
Pd2 Zn3 Zn4 65.208(16) 7_656 30_456
Co2 Zn3 Zn4 65.207(16) 3_557 30_456
Pd2 Zn3 Zn4 65.207(16) 3_557 30_456
Co2 Zn3 Zn4 65.208(16) 11_566 26
Co2 Zn3 Zn4 134.60(5) 7_656 26
Pd2 Zn3 Zn4 65.208(16) 11_566 26
Pd2 Zn3 Zn4 134.60(5) 7_656 26
Co2 Zn3 Zn4 65.207(16) 3_557 26
Pd2 Zn3 Zn4 65.207(16) 3_557 26
Zn4 Zn3 Zn4 80.94(4) 30_456 26
Co2 Zn3 Zn4 65.207(16) 11_566 34_546
Co2 Zn3 Zn4 65.207(16) 7_656 34_546
Pd2 Zn3 Zn4 65.207(16) 11_566 34_546
Pd2 Zn3 Zn4 65.207(16) 7_656 34_546
Co2 Zn3 Zn4 134.60(5) 3_557 34_546
Pd2 Zn3 Zn4 134.60(5) 3_557 34_546
Zn4 Zn3 Zn4 80.94(4) 30_456 34_546
Zn4 Zn3 Zn4 80.94(4) 26 34_546
Co2 Zn3 Pd1 62.786(6) 11_566 3_557
Co2 Zn3 Pd1 167.05(6) 7_656 3_557
Pd2 Zn3 Pd1 62.786(6) 11_566 3_557
Pd2 Zn3 Pd1 167.05(6) 7_656 3_557
Co2 Zn3 Pd1 62.786(6) 3_557 3_557
Pd2 Zn3 Pd1 62.786(6) 3_557 3_557
Zn4 Zn3 Pd1 123.432(19) 30_456 3_557
Zn4 Zn3 Pd1 58.354(19) 26 3_557
Zn4 Zn3 Pd1 123.432(19) 34_546 3_557
Co2 Zn3 Co1 62.786(6) 11_566 3_557
Co2 Zn3 Co1 167.05(6) 7_656 3_557
Pd2 Zn3 Co1 62.786(6) 11_566 3_557
Pd2 Zn3 Co1 167.05(6) 7_656 3_557
Co2 Zn3 Co1 62.786(6) 3_557 3_557
Pd2 Zn3 Co1 62.786(6) 3_557 3_557
Zn4 Zn3 Co1 123.432(19) 30_456 3_557
Zn4 Zn3 Co1 58.354(19) 26 3_557
Zn4 Zn3 Co1 123.432(19) 34_546 3_557
Pd1 Zn3 Co1 0.00(3) 3_557 3_557
Co2 Zn3 Co1 167.05(6) 11_566 4_557
Co2 Zn3 Co1 62.786(6) 7_656 4_557
Pd2 Zn3 Co1 167.05(6) 11_566 4_557
Pd2 Zn3 Co1 62.786(6) 7_656 4_557
Co2 Zn3 Co1 62.786(6) 3_557 4_557
Pd2 Zn3 Co1 62.786(6) 3_557 4_557
Zn4 Zn3 Co1 58.354(19) 30_456 4_557
Zn4 Zn3 Co1 123.432(19) 26 4_557
Zn4 Zn3 Co1 123.432(19) 34_546 4_557
Pd1 Zn3 Co1 111.92(2) 3_557 4_557
Co1 Zn3 Co1 111.92(2) 3_557 4_557
Pd1 Zn4 Co1 142.64(4) . 28_556
Pd1 Zn4 Pd1 142.64(4) . 28_556
Co1 Zn4 Pd1 0.00(3) 28_556 28_556
Pd1 Zn4 Co2 64.38(3) . 7_656
Co1 Zn4 Co2 152.98(5) 28_556 7_656
Pd1 Zn4 Co2 152.98(5) 28_556 7_656
Pd1 Zn4 Pd2 64.38(3) . 7_656
Co1 Zn4 Pd2 152.98(5) 28_556 7_656
Pd1 Zn4 Pd2 152.98(5) 28_556 7_656
Co2 Zn4 Pd2 0.00(4) 7_656 7_656
Pd1 Zn4 Zn3 81.45(4) . 26_554
Co1 Zn4 Zn3 61.19(3) 28_556 26_554
Pd1 Zn4 Zn3 61.19(3) 28_556 26_554
Co2 Zn4 Zn3 145.83(5) 7_656 26_554
Pd2 Zn4 Zn3 145.83(5) 7_656 26_554
Pd1 Zn4 Zn4 58.61(2) . 34_546
Co1 Zn4 Zn4 123.15(3) 28_556 34_546
Pd1 Zn4 Zn4 123.15(3) 28_556 34_546
Co2 Zn4 Zn4 65.01(2) 7_656 34_546
Pd2 Zn4 Zn4 65.01(2) 7_656 34_546
Zn3 Zn4 Zn4 97.99(4) 26_554 34_546
Pd1 Zn4 Zn4 139.41(3) . 31_655
Co1 Zn4 Zn4 58.56(3) 28_556 31_655
Pd1 Zn4 Zn4 58.56(3) 28_556 31_655
Co2 Zn4 Zn4 101.91(3) 7_656 31_655
Pd2 Zn4 Zn4 101.91(3) 7_656 31_655
Zn3 Zn4 Zn4 104.28(3) 26_554 31_655
Zn4 Zn4 Zn4 153.01(5) 34_546 31_655
Pd1 Zn4 Zn4 139.41(3) . 33_545
Co1 Zn4 Zn4 58.56(3) 28_556 33_545
Pd1 Zn4 Zn4 58.56(3) 28_556 33_545
Co2 Zn4 Zn4 101.91(3) 7_656 33_545
Pd2 Zn4 Zn4 101.91(3) 7_656 33_545
Zn3 Zn4 Zn4 104.28(3) 26_554 33_545
Zn4 Zn4 Zn4 80.85(2) 34_546 33_545
Zn4 Zn4 Zn4 79.05(6) 31_655 33_545
Pd1 Zn4 Zn4 58.61(2) . 29_445
Co1 Zn4 Zn4 123.15(3) 28_556 29_445
Pd1 Zn4 Zn4 123.15(3) 28_556 29_445
Co2 Zn4 Zn4 65.00(2) 7_656 29_445
Pd2 Zn4 Zn4 65.00(2) 7_656 29_445
Zn3 Zn4 Zn4 97.99(4) 26_554 29_445
Zn4 Zn4 Zn4 111.19(4) 34_546 29_445
Zn4 Zn4 Zn4 80.85(2) 31_655 29_445
Zn4 Zn4 Zn4 153.01(5) 33_545 29_445
Pd1 Zn4 Pd2 100.05(2) . 33_545
Co1 Zn4 Pd2 60.836(18) 28_556 33_545
Pd1 Zn4 Pd2 60.836(18) 28_556 33_545
Co2 Zn4 Pd2 126.405(18) 7_656 33_545
Pd2 Zn4 Pd2 126.405(18) 7_656 33_545
Zn3 Zn4 Pd2 57.17(2) 26_554 33_545
Zn4 Zn4 Pd2 151.21(5) 34_546 33_545
Zn4 Zn4 Pd2 55.688(19) 31_655 33_545
Zn4 Zn4 Pd2 117.01(4) 33_545 33_545
Zn4 Zn4 Pd2 63.69(3) 29_445 33_545

loop_
_geom_bond_atom_site_label_1
_geom_bond_atom_site_label_2
_geom_bond_distance
_geom_bond_site_symmetry_2
Pd1 Zn4 2.6099(10) 8_656
Pd1 Zn4 2.6099(10) .
Pd1 Zn4 2.6100(10) 11_566
Pd1 Zn4 2.6111(7) 34_546
Pd1 Zn4 2.6111(7) 29_445
Pd1 Zn4 2.6111(7) 28_456
Pd1 Zn3 2.6877(8) 4_557
Pd1 Zn3 2.6877(8) 3_557
Pd1 Zn3 2.6877(8) .
Pd1 Pd2 2.7830(7) .
Pd1 Co2 2.7830(7) 11_566
Pd2 Co2 2.5906(17) 3_556
Pd2 Pd2 2.5906(17) 3_556
Pd2 Zn4 2.6139(7) 10_546
Pd2 Zn4 2.6139(7) 11_566
Pd2 Zn3 2.6548(8) 4_557
Pd2 Zn3 2.6548(8) 3_557
Pd2 Co1 2.7830(7) 2
Pd2 Pd1 2.7830(7) 2
Pd2 Zn4 2.8682(5) 28_456
Pd2 Zn4 2.8682(5) 29_445
Zn3 Co2 2.6547(8) 11_566
Zn3 Co2 2.6547(8) 7_656
Zn3 Pd2 2.6547(8) 11_566
Zn3 Pd2 2.6547(8) 7_656
Zn3 Co2 2.6548(8) 3_557
Zn3 Pd2 2.6548(8) 3_557
Zn3 Zn4 2.6683(12) 30_456
Zn3 Zn4 2.6683(12) 26
Zn3 Zn4 2.6683(12) 34_546
Zn3 Pd1 2.6877(8) 3_557
Zn3 Co1 2.6877(8) 3_557
Zn3 Co1 2.6877(8) 4_557
Zn4 Co1 2.6111(7) 28_556
Zn4 Pd1 2.6111(7) 28_556
Zn4 Co2 2.6139(7) 7_656
Zn4 Pd2 2.6139(7) 7_656
Zn4 Zn3 2.6683(12) 26_554
Zn4 Zn4 2.7213(5) 34_546
Zn4 Zn4 2.7213(5) 31_655
Zn4 Zn4 2.7213(5) 33_545
Zn4 Zn4 2.7213(5) 29_445
Zn4 Pd2 2.8682(5) 33_545
